data_7021766
loop_
_publ_author_name
'Hong, Woosik'
'Lee, Haeri'
'Noh, Tae Hwan'
'Jung, Ok-Sang'

_publ_section_title
;
 Direct anion effects on coordination polymerizations: construction and
 physicochemical properties of 1D, 2D, and 3D copper(ii) coordination
 polymers containing 1,3,5-tris(isonicotinoyloxyethyl)cyanurate.
;
_journal_issue 31
_journal_name_full 'Dalton transactions (Cambridge, England : 2003)'
_journal_page_first 11092
_journal_page_last 11099
_journal_paper_doi 10.1039/c3dt51124c
_journal_volume 42
_journal_year 2013
_chemical_formula_sum 'C59 H64 Cl4 Cu2 N16 O33'
_chemical_formula_weight 1794.14
_chemical_name_systematic
; 
 ? 
;
_space_group_IT_number 14
_symmetry_cell_setting monoclinic
_symmetry_space_group_name_Hall '-P 2yn'
_symmetry_space_group_name_H-M 'P 1 21/n 1'
_atom_sites_solution_hydrogens geom
_atom_sites_solution_primary direct
_atom_sites_solution_secondary difmap
_audit_creation_method SHELXL-97
_cell_angle_alpha 90.00
_cell_angle_beta 101.1590(10)
_cell_angle_gamma 90.00
_cell_formula_units_Z 4
_cell_length_a 12.32990(10)
_cell_length_b 22.7467(3)
_cell_length_c 26.7771(3)
_cell_measurement_reflns_used 8098
_cell_measurement_temperature 173(2)
_cell_measurement_theta_max 22.12
_cell_measurement_theta_min 2.46
_cell_volume 7368.04(14)
_computing_cell_refinement 'Bruker APEX2'
_computing_data_collection 'Bruker APEX2'
_computing_data_reduction 'Bruker APEX2'
_computing_molecular_graphics 'Bruker SHELXTL'
_computing_publication_material 'Bruker SHELXTL'
_computing_structure_refinement 'SHELXL-97 (Sheldrick, 2008)'
_computing_structure_solution 'SHELXS-97 (Sheldrick, 2008)'
_diffrn_ambient_temperature 173(2)
_diffrn_measured_fraction_theta_full 1.000
_diffrn_measured_fraction_theta_max 1.000
_diffrn_measurement_device_type 'Bruker Breeze CCD'
_diffrn_measurement_method 'phi and omega scans'
_diffrn_radiation_monochromator graphite
_diffrn_radiation_source 'fine-focus sealed tube'
_diffrn_radiation_type MoK\a
_diffrn_radiation_wavelength 0.71073
_diffrn_reflns_av_R_equivalents 0.0729
_diffrn_reflns_av_unetI/netI 0.0558
_diffrn_reflns_limit_h_max 15
_diffrn_reflns_limit_h_min -15
_diffrn_reflns_limit_k_max 25
_diffrn_reflns_limit_k_min -28
_diffrn_reflns_limit_l_max 33
_diffrn_reflns_limit_l_min -33
_diffrn_reflns_number 116416
_diffrn_reflns_theta_full 26.00
_diffrn_reflns_theta_max 26.00
_diffrn_reflns_theta_min 1.18
_exptl_absorpt_coefficient_mu 0.824
_exptl_absorpt_correction_T_max 0.7503
_exptl_absorpt_correction_T_min 0.7183
_exptl_absorpt_correction_type multi-scan
_exptl_absorpt_process_details SADABS
_exptl_crystal_colour blue
_exptl_crystal_density_diffrn 1.617
_exptl_crystal_density_method 'not measured'
_exptl_crystal_description block
_exptl_crystal_F_000 3680
_exptl_crystal_size_max 0.43
_exptl_crystal_size_mid 0.42
_exptl_crystal_size_min 0.37
_refine_diff_density_max 0.793
_refine_diff_density_min -1.113
_refine_diff_density_rms 0.110
_refine_ls_extinction_method none
_refine_ls_goodness_of_fit_ref 1.052
_refine_ls_hydrogen_treatment constr
_refine_ls_matrix_type full
_refine_ls_number_parameters 1060
_refine_ls_number_reflns 14477
_refine_ls_number_restraints 33
_refine_ls_restrained_S_all 1.052
_refine_ls_R_factor_all 0.1357
_refine_ls_R_factor_gt 0.0921
_refine_ls_shift/su_max 0.001
_refine_ls_shift/su_mean 0.000
_refine_ls_structure_factor_coef Fsqd
_refine_ls_weighting_details 'calc w=1/[\s^2^(Fo^2^)+(0.1096P)^2^+31.7767P] where P=(Fo^2^+2Fc^2^)/3'
_refine_ls_weighting_scheme calc
_refine_ls_wR_factor_gt 0.2334
_refine_ls_wR_factor_ref 0.2625
_reflns_number_gt 9476
_reflns_number_total 14477
_reflns_threshold_expression >2sigma(I)
_cod_data_source_file c3dt51124c.txt
_cod_data_source_block NO3
_cod_depositor_comments
;
The following automatic conversions were performed:

'_symmetry_cell_setting' value 'Monoclinic' changed to 'monoclinic'
according to /home/saulius/struct/CIF-dictionaries/cif_core.dic
dictionary named 'cif_core.dic' version 2.4.2 from 2011-04-26.

Automatic conversion script
Id: cif_fix_values 1891 2012-01-12 08:04:46Z andrius 
;
_cod_original_sg_symbol_H-M P2(1)/n
_cod_database_code 7021766

loop_
_symmetry_equiv_pos_as_xyz
'x, y, z'
'-x+1/2, y+1/2, -z+1/2'
'-x, -y, -z'
'x-1/2, -y-1/2, z-1/2'

loop_
_atom_site_label
_atom_site_type_symbol
_atom_site_fract_x
_atom_site_fract_y
_atom_site_fract_z
_atom_site_U_iso_or_equiv
_atom_site_adp_type
_atom_site_occupancy
_atom_site_symmetry_multiplicity
_atom_site_calc_flag
_atom_site_refinement_flags
_atom_site_disorder_assembly
_atom_site_disorder_group
Cu1 Cu -0.03171(6) -0.14536(3) 1.29368(3) 0.0353(2) Uani 1 1 d . . .
Cu2 Cu -0.15005(7) 0.16611(4) 1.42162(4) 0.0568(3) Uani 1 1 d . . .
Cl1 Cl -0.7141(6) -0.0693(3) 0.9034(2) 0.221(3) Uani 1 1 d . . .
Cl2 Cl -0.6254(6) -0.0379(3) 1.0080(2) 0.233(3) Uani 1 1 d . . .
Cl3A Cl -0.3985(6) 0.1287(3) 0.8525(3) 0.125(2) Uani 0.50 1 d P A 1
Cl4A Cl -0.4676(12) 0.0130(4) 0.8555(4) 0.195(5) Uani 0.50 1 d P A 1
Cl3B Cl -0.2311(8) 0.0587(3) 0.8725(3) 0.094(3) Uani 0.35 1 d P A 2
Cl3C Cl -0.1785(14) 0.0418(11) 0.8434(14) 0.137(11) Uani 0.15 1 d P A 3
Cl4B Cl -0.4403(8) 0.1050(4) 0.8194(3) 0.152(4) Uani 0.50 1 d P A 3
O1 O -0.2947(4) 0.1235(2) 1.2215(2) 0.0662(15) Uani 1 1 d . . .
O2 O -0.1292(4) 0.13545(18) 1.20011(18) 0.0479(11) Uani 1 1 d . . .
O3 O 0.3555(6) 0.0831(3) 1.0949(3) 0.105(3) Uani 1 1 d . . .
O4 O 0.2282(4) 0.1453(3) 1.0531(2) 0.0755(18) Uani 1 1 d . . .
O5 O -0.0482(5) 0.2199(3) 0.9493(2) 0.089(2) Uani 1 1 d . . .
O6 O -0.2204(5) 0.2227(3) 0.9065(2) 0.0800(18) Uani 1 1 d . . .
O7 O 0.0824(5) 0.1347(2) 1.1400(2) 0.0649(15) Uani 1 1 d . . .
O8 O -0.2349(5) 0.2310(3) 1.0731(2) 0.0746(17) Uani 1 1 d . . .
O9 O -0.0963(5) 0.0929(4) 0.9801(3) 0.117(3) Uani 1 1 d . . .
O10 O -0.1182(5) -0.0360(3) 1.5251(2) 0.097(3) Uani 1 1 d . . .
O11 O -0.2688(4) -0.0897(2) 1.50478(16) 0.0462(11) Uani 1 1 d . . .
O12 O -0.5297(4) 0.1752(2) 1.5836(2) 0.0571(13) Uani 1 1 d . . .
O13 O -0.3919(4) 0.1223(2) 1.63018(18) 0.0480(11) Uani 1 1 d . . .
O14 O -0.1980(4) -0.2074(2) 1.75442(19) 0.0563(13) Uani 1 1 d . . .
O15 O -0.2112(4) -0.1095(2) 1.73821(17) 0.0475(11) Uani 1 1 d . . .
O16 O -0.3728(4) -0.1518(2) 1.63909(17) 0.0489(11) Uani 1 1 d . . .
O17 O -0.4960(4) 0.0222(2) 1.56625(18) 0.0545(12) Uani 1 1 d . . .
O18 O -0.4955(4) -0.0099(2) 1.73363(17) 0.0494(12) Uani 1 1 d . . .
O19 O -0.2000(4) -0.1953(2) 1.26372(18) 0.0490(11) Uani 1 1 d . . .
O20 O -0.3141(6) -0.1748(4) 1.1947(3) 0.110(3) Uani 1 1 d . . .
O21 O -0.3664(5) -0.1701(3) 1.2661(3) 0.0788(18) Uani 1 1 d . . .
O22 O 0.1507(4) -0.09406(19) 1.31833(18) 0.0467(11) Uani 1 1 d . . .
O23 O 0.2129(5) -0.0134(2) 1.3543(2) 0.0737(17) Uani 1 1 d . . .
O24 O 0.2439(5) -0.0344(3) 1.2799(2) 0.0771(18) Uani 1 1 d . . .
O25 O -0.1570(5) 0.0778(4) 1.4149(3) 0.110(3) Uani 1 1 d D . .
O26 O -0.2611(6) 0.0071(3) 1.3786(4) 0.137(4) Uani 1 1 d D . .
O27A O -0.3338(7) 0.0919(4) 1.3820(5) 0.112(4) Uani 0.70 1 d PD . .
O27B O -0.266(3) 0.1095(10) 1.3687(16) 0.20(2) Uani 0.30 1 d PD . .
O28 O -0.1005(6) 0.2459(3) 1.4471(3) 0.088(2) Uani 1 1 d D . .
O29 O -0.0234(7) 0.2967(4) 1.5137(4) 0.135(4) Uani 1 1 d D . .
O30 O -0.0058(7) 0.1983(5) 1.5073(5) 0.174(5) Uani 1 1 d D . .
O31 O -0.2730(5) 0.2221(3) 1.3643(3) 0.0753(17) Uani 1 1 d . . .
H31 H -0.2632 0.1973 1.3880 0.090 Uiso 1 1 calc R . .
O32 O -0.2301(12) 0.3414(6) 1.4209(6) 0.200(6) Uani 1 1 d D . .
H32 H -0.1938 0.3205 1.4441 0.240 Uiso 1 1 calc R . .
O33 O 0.009(2) 0.0303(11) 0.8949(13) 0.343(11) Uani 1 1 d U . .
H33 H -0.0159 -0.0023 0.9020 0.411 Uiso 1 1 calc R . .
N1 N -0.0918(4) -0.0673(2) 1.26427(19) 0.0373(11) Uani 1 1 d . . .
N2 N 0.4627(4) 0.2804(2) 1.17183(18) 0.0335(11) Uani 1 1 d . . .
N3 N -0.0186(4) 0.1662(2) 0.77162(19) 0.0363(11) Uani 1 1 d . . .
N4 N -0.0769(5) 0.1833(3) 1.1073(2) 0.0481(14) Uani 1 1 d . . .
N5 N -0.1682(5) 0.1643(4) 1.0255(3) 0.081(2) Uani 1 1 d . . .
N6 N -0.0018(5) 0.1145(3) 1.0592(2) 0.0610(17) Uani 1 1 d . . .
N7 N -0.0773(4) -0.1243(2) 1.36023(19) 0.0363(11) Uani 1 1 d . . .
N8 N -0.2440(5) 0.1605(3) 1.4749(2) 0.0530(15) Uani 1 1 d . . .
N9 N 0.0412(5) -0.1659(3) 1.6257(2) 0.0566(16) Uani 1 1 d . . .
N10 N -0.4392(4) -0.0659(2) 1.60131(18) 0.0383(12) Uani 1 1 d . . .
N11 N -0.4948(4) 0.0087(2) 1.6509(2) 0.0407(12) Uani 1 1 d . . .
N12 N -0.4334(4) -0.0815(2) 1.68789(19) 0.0378(12) Uani 1 1 d . . .
N13 N -0.2946(5) -0.1794(3) 1.2418(2) 0.0529(15) Uani 1 1 d . . .
N14 N 0.2034(4) -0.0465(2) 1.3172(2) 0.0427(13) Uani 1 1 d . . .
N15 N -0.2487(5) 0.0603(3) 1.3904(3) 0.078(2) Uani 1 1 d D . .
N16 N -0.0412(7) 0.2480(4) 1.4914(3) 0.105(3) Uani 1 1 d D . .
C1 C -0.0269(5) -0.0797(3) 1.3880(3) 0.0458(16) Uani 1 1 d . . .
H1A H 0.0312 -0.0595 1.3766 0.055 Uiso 1 1 calc R . .
C2 C -0.0564(5) -0.0621(3) 1.4324(3) 0.0465(16) Uani 1 1 d . . .
H2A H -0.0177 -0.0310 1.4518 0.056 Uiso 1 1 calc R . .
C3 C -0.1431(5) -0.0900(3) 1.4490(2) 0.0383(14) Uani 1 1 d . . .
C4 C -0.1961(5) -0.1363(3) 1.4206(2) 0.0383(14) Uani 1 1 d . . .
H4A H -0.2558 -0.1564 1.4308 0.046 Uiso 1 1 calc R . .
C5 C -0.1591(5) -0.1525(3) 1.3765(2) 0.0387(14) Uani 1 1 d . . .
H5A H -0.1935 -0.1848 1.3573 0.046 Uiso 1 1 calc R . .
C6 C -0.1748(6) -0.0689(3) 1.4965(2) 0.0465(16) Uani 1 1 d . . .
C7 C -0.2981(6) -0.0666(4) 1.5511(3) 0.060(2) Uani 1 1 d . . .
H7A H -0.2936 -0.0231 1.5514 0.072 Uiso 1 1 calc R . .
H7B H -0.2464 -0.0818 1.5814 0.072 Uiso 1 1 calc R . .
C8 C -0.4141(5) -0.0859(3) 1.5524(2) 0.0407(14) Uani 1 1 d . . .
H8A H -0.4667 -0.0683 1.5236 0.049 Uiso 1 1 calc R . .
H8B H -0.4201 -0.1293 1.5497 0.049 Uiso 1 1 calc R . .
C9 C -0.4119(5) -0.1039(3) 1.6420(2) 0.0392(14) Uani 1 1 d . . .
C10 C -0.3273(6) 0.1979(3) 1.4753(3) 0.0512(17) Uani 1 1 d . . .
H10A H -0.3425 0.2271 1.4496 0.061 Uiso 1 1 calc R . .
C11 C -0.3921(6) 0.1952(3) 1.5119(3) 0.0484(16) Uani 1 1 d . . .
H11A H -0.4516 0.2220 1.5110 0.058 Uiso 1 1 calc R . .
C12 C -0.3697(5) 0.1530(3) 1.5500(2) 0.0420(15) Uani 1 1 d . . .
C13 C -0.2823(5) 0.1145(3) 1.5492(3) 0.0486(16) Uani 1 1 d . . .
H13A H -0.2641 0.0850 1.5745 0.058 Uiso 1 1 calc R . .
C14 C -0.2232(6) 0.1198(3) 1.5115(3) 0.0519(17) Uani 1 1 d . . .
H14A H -0.1640 0.0932 1.5111 0.062 Uiso 1 1 calc R . .
C15 C -0.4391(6) 0.1510(3) 1.5896(3) 0.0467(16) Uani 1 1 d . . .
C16 C -0.4580(6) 0.1143(3) 1.6697(3) 0.0512(17) Uani 1 1 d . . .
H16A H -0.4951 0.1517 1.6751 0.061 Uiso 1 1 calc R . .
H16B H -0.4090 0.1033 1.7022 0.061 Uiso 1 1 calc R . .
C17 C -0.5431(6) 0.0673(3) 1.6545(3) 0.0499(17) Uani 1 1 d . . .
H17A H -0.5921 0.0659 1.6797 0.060 Uiso 1 1 calc R . .
H17B H -0.5890 0.0776 1.6211 0.060 Uiso 1 1 calc R . .
C18 C -0.4780(5) -0.0097(3) 1.6036(2) 0.0413(15) Uani 1 1 d . . .
C19 C -0.0122(6) -0.1169(3) 1.6344(3) 0.0564(19) Uani 1 1 d . . .
H19A H -0.0013 -0.0822 1.6162 0.068 Uiso 1 1 calc R . .
C20 C -0.0816(6) -0.1144(3) 1.6684(3) 0.0519(17) Uani 1 1 d . . .
H20A H -0.1188 -0.0789 1.6733 0.062 Uiso 1 1 calc R . .
C21 C -0.0967(5) -0.1644(3) 1.6954(3) 0.0476(16) Uani 1 1 d . . .
C22 C -0.0435(6) -0.2151(3) 1.6872(3) 0.0540(18) Uani 1 1 d . . .
H22A H -0.0525 -0.2500 1.7054 0.065 Uiso 1 1 calc R . .
C23 C 0.0234(6) -0.2141(4) 1.6517(3) 0.063(2) Uani 1 1 d . . .
H23A H 0.0590 -0.2496 1.6452 0.075 Uiso 1 1 calc R . .
C24 C -0.1737(6) -0.1640(3) 1.7332(3) 0.0483(16) Uani 1 1 d . . .
C25 C -0.2992(6) -0.1037(4) 1.7669(3) 0.0535(18) Uani 1 1 d . . .
H25A H -0.3009 -0.0630 1.7796 0.064 Uiso 1 1 calc R . .
H25B H -0.2849 -0.1305 1.7966 0.064 Uiso 1 1 calc R . .
C26 C -0.4100(5) -0.1187(3) 1.7334(2) 0.0441(15) Uani 1 1 d . . .
H26A H -0.4099 -0.1605 1.7230 0.053 Uiso 1 1 calc R . .
H26B H -0.4693 -0.1135 1.7532 0.053 Uiso 1 1 calc R . .
C27 C -0.4765(5) -0.0261(3) 1.6934(2) 0.0391(14) Uani 1 1 d . . .
C28 C -0.1920(5) -0.0469(3) 1.2704(3) 0.0486(17) Uani 1 1 d . . .
H28A H -0.2370 -0.0718 1.2864 0.058 Uiso 1 1 calc R . .
C29 C -0.2310(6) 0.0073(3) 1.2549(3) 0.0544(19) Uani 1 1 d . . .
H29A H -0.3026 0.0194 1.2588 0.065 Uiso 1 1 calc R . .
C30 C -0.1642(5) 0.0445(3) 1.2332(2) 0.0407(14) Uani 1 1 d . . .
C31 C -0.0625(5) 0.0245(2) 1.2260(2) 0.0362(13) Uani 1 1 d . . .
H31A H -0.0160 0.0490 1.2105 0.043 Uiso 1 1 calc R . .
C32 C -0.0297(5) -0.0315(3) 1.2416(2) 0.0370(14) Uani 1 1 d . . .
H32A H 0.0397 -0.0454 1.2360 0.044 Uiso 1 1 calc R . .
C33 C -0.2051(6) 0.1052(3) 1.2175(3) 0.0441(15) Uani 1 1 d . . .
C34 C -0.1598(7) 0.1953(3) 1.1836(3) 0.0563(19) Uani 1 1 d . . .
H34A H -0.1615 0.2208 1.2134 0.068 Uiso 1 1 calc R . .
H34B H -0.2339 0.1957 1.1613 0.068 Uiso 1 1 calc R . .
C35 C -0.0743(7) 0.2164(3) 1.1552(3) 0.0523(18) Uani 1 1 d . . .
H35A H -0.0868 0.2586 1.1471 0.063 Uiso 1 1 calc R . .
H35B H -0.0003 0.2123 1.1771 0.063 Uiso 1 1 calc R . .
C36 C 0.0070(6) 0.1430(3) 1.1049(3) 0.0515(17) Uani 1 1 d . . .
C37 C 0.3634(6) 0.2837(3) 1.1409(3) 0.0504(17) Uani 1 1 d . . .
H37A H 0.3252 0.3202 1.1379 0.060 Uiso 1 1 calc R . .
C38 C 0.3151(6) 0.2369(3) 1.1135(3) 0.0541(18) Uani 1 1 d . . .
H38A H 0.2442 0.2411 1.0923 0.065 Uiso 1 1 calc R . .
C39 C 0.3685(5) 0.1839(3) 1.1165(2) 0.0441(15) Uani 1 1 d . . .
C40 C 0.4701(5) 0.1798(3) 1.1486(3) 0.0426(15) Uani 1 1 d . . .
H40A H 0.5093 0.1436 1.1520 0.051 Uiso 1 1 calc R . .
C41 C 0.5140(5) 0.2282(3) 1.1757(2) 0.0370(13) Uani 1 1 d . . .
H41A H 0.5836 0.2247 1.1980 0.044 Uiso 1 1 calc R . .
C42 C 0.3190(7) 0.1311(4) 1.0870(3) 0.064(2) Uani 1 1 d . . .
C43 C 0.1683(8) 0.0977(5) 1.0253(4) 0.096(4) Uani 1 1 d . . .
H43A H 0.2208 0.0666 1.0197 0.115 Uiso 1 1 calc R . .
H43B H 0.1296 0.1120 0.9916 0.115 Uiso 1 1 calc R . .
C44 C 0.0843(7) 0.0721(4) 1.0542(4) 0.085(3) Uani 1 1 d . . .
H44A H 0.0498 0.0369 1.0360 0.102 Uiso 1 1 calc R . .
H44B H 0.1227 0.0597 1.0885 0.102 Uiso 1 1 calc R . .
C45 C -0.0906(7) 0.1217(5) 1.0188(3) 0.088(3) Uani 1 1 d . . .
C46 C 0.0507(6) 0.1623(3) 0.8160(3) 0.0563(19) Uani 1 1 d . . .
H46A H 0.1233 0.1479 0.8164 0.068 Uiso 1 1 calc R . .
C47 C 0.0224(7) 0.1782(4) 0.8618(3) 0.064(2) Uani 1 1 d . . .
H47A H 0.0751 0.1758 0.8928 0.076 Uiso 1 1 calc R . .
C48 C -0.0838(6) 0.1975(3) 0.8617(3) 0.0492(17) Uani 1 1 d . . .
C49 C -0.1581(6) 0.1997(3) 0.8153(3) 0.0508(17) Uani 1 1 d . . .
H49A H -0.2326 0.2115 0.8139 0.061 Uiso 1 1 calc R . .
C50 C -0.1222(5) 0.1849(3) 0.7723(3) 0.0442(15) Uani 1 1 d . . .
H50A H -0.1729 0.1877 0.7408 0.053 Uiso 1 1 calc R . .
C51 C -0.1123(6) 0.2153(4) 0.9115(3) 0.0581(19) Uani 1 1 d . . .
C52 C -0.2584(9) 0.2380(7) 0.9531(3) 0.113(5) Uani 1 1 d . . .
H52A H -0.3318 0.2571 0.9450 0.136 Uiso 1 1 calc R . .
H52B H -0.2057 0.2653 0.9740 0.136 Uiso 1 1 calc R . .
C53 C -0.2660(8) 0.1743(7) 0.9844(4) 0.107(4) Uani 1 1 d . . .
H53A H -0.3334 0.1747 0.9994 0.128 Uiso 1 1 calc R . .
H53B H -0.2727 0.1414 0.9599 0.128 Uiso 1 1 calc R . .
C54 C -0.1640(7) 0.1954(4) 1.0690(3) 0.064(2) Uani 1 1 d . . .
C55 C -0.3458(13) 0.1999(5) 1.3233(4) 0.130(5) Uani 1 1 d . . .
H55A H -0.3889 0.2321 1.3050 0.156 Uiso 1 1 calc R . .
H55B H -0.3958 0.1720 1.3352 0.156 Uiso 1 1 calc R . .
H55C H -0.3047 0.1798 1.3005 0.156 Uiso 1 1 calc R . .
C56 C -0.6004(14) -0.0699(9) 0.9533(6) 0.163(5) Uani 1 1 d . . .
H56A H -0.5770 -0.1111 0.9607 0.195 Uiso 1 1 calc R . .
H56B H -0.5386 -0.0490 0.9424 0.195 Uiso 1 1 calc R . .
C57 C -0.3389(14) 0.0546(8) 0.8299(6) 0.163(5) Uani 1 1 d . . .
H57A H -0.2644 0.0440 0.8490 0.195 Uiso 0.50 1 calc PR A 1
H57B H -0.3429 0.0519 0.7927 0.195 Uiso 0.50 1 calc PR A 1
H57C H -0.3619 0.0288 0.8000 0.195 Uiso 0.50 1 calc PR A 3
H57D H -0.3595 0.0324 0.8585 0.195 Uiso 0.50 1 calc PR A 3
C58 C -0.1711(19) 0.3985(7) 1.4181(9) 0.234(10) Uani 1 1 d DU . .
H58A H -0.1813 0.4237 1.4466 0.280 Uiso 1 1 calc R . .
H58B H -0.2014 0.4181 1.3859 0.280 Uiso 1 1 calc R . .
H58C H -0.0921 0.3910 1.4202 0.280 Uiso 1 1 calc R . .
C59 C 0.142(2) 0.0258(11) 0.9016(9) 0.248(11) Uani 1 1 d U . .
H59A H 0.1683 0.0557 0.8804 0.298 Uiso 1 1 calc R . .
H59B H 0.1622 -0.0133 0.8912 0.298 Uiso 1 1 calc R . .
H59C H 0.1761 0.0324 0.9374 0.298 Uiso 1 1 calc R . .

loop_
_atom_site_aniso_label
_atom_site_aniso_U_11
_atom_site_aniso_U_22
_atom_site_aniso_U_33
_atom_site_aniso_U_23
_atom_site_aniso_U_13
_atom_site_aniso_U_12
Cu1 0.0420(4) 0.0297(4) 0.0380(4) 0.0011(3) 0.0174(3) 0.0034(3)
Cu2 0.0500(5) 0.0610(6) 0.0650(6) 0.0019(5) 0.0254(4) -0.0012(4)
Cl1 0.308(8) 0.192(5) 0.146(4) -0.017(4) 0.007(5) -0.068(5)
Cl2 0.282(8) 0.251(7) 0.168(5) -0.022(5) 0.045(5) 0.007(6)
Cl3A 0.121(5) 0.123(6) 0.116(6) 0.017(4) -0.010(4) -0.006(4)
Cl4A 0.321(15) 0.130(7) 0.140(7) -0.002(6) 0.058(8) -0.003(8)
Cl3B 0.102(6) 0.048(3) 0.103(6) 0.019(4) -0.052(5) -0.018(4)
Cl3C 0.049(10) 0.103(16) 0.27(3) 0.063(19) 0.046(14) -0.017(9)
Cl4B 0.151(7) 0.181(8) 0.110(6) -0.029(6) -0.012(5) 0.080(6)
O1 0.067(3) 0.053(3) 0.087(4) 0.021(3) 0.037(3) 0.027(3)
O2 0.062(3) 0.032(2) 0.054(3) 0.007(2) 0.021(2) 0.008(2)
O3 0.078(4) 0.072(4) 0.154(7) -0.065(5) -0.005(4) 0.004(4)
O4 0.048(3) 0.113(5) 0.063(3) -0.042(3) 0.005(3) -0.005(3)
O5 0.076(4) 0.140(6) 0.052(4) -0.033(4) 0.013(3) -0.001(4)
O6 0.068(4) 0.125(5) 0.054(3) -0.015(3) 0.028(3) 0.005(4)
O7 0.067(3) 0.061(3) 0.058(3) -0.017(3) -0.012(3) 0.015(3)
O8 0.061(3) 0.091(4) 0.074(4) 0.024(3) 0.020(3) 0.021(3)
O9 0.069(4) 0.199(9) 0.081(5) -0.071(5) 0.009(4) -0.016(5)
O10 0.089(4) 0.149(6) 0.067(4) -0.060(4) 0.045(3) -0.076(4)
O11 0.047(3) 0.059(3) 0.038(2) -0.017(2) 0.020(2) -0.017(2)
O12 0.053(3) 0.057(3) 0.064(3) -0.002(3) 0.019(3) 0.008(2)
O13 0.044(3) 0.054(3) 0.048(3) -0.001(2) 0.015(2) 0.002(2)
O14 0.066(3) 0.056(3) 0.050(3) 0.001(2) 0.021(3) -0.007(3)
O15 0.047(3) 0.056(3) 0.042(3) -0.001(2) 0.015(2) 0.001(2)
O16 0.059(3) 0.044(3) 0.045(3) 0.000(2) 0.017(2) 0.006(2)
O17 0.067(3) 0.056(3) 0.042(3) 0.008(2) 0.015(2) 0.010(2)
O18 0.052(3) 0.063(3) 0.041(3) -0.008(2) 0.028(2) -0.007(2)
O19 0.043(3) 0.047(3) 0.054(3) 0.004(2) 0.002(2) -0.001(2)
O20 0.075(4) 0.179(8) 0.070(5) 0.021(5) 0.000(4) 0.019(5)
O21 0.066(4) 0.075(4) 0.106(5) 0.012(3) 0.040(4) 0.020(3)
O22 0.042(2) 0.038(2) 0.060(3) -0.005(2) 0.009(2) -0.009(2)
O23 0.103(5) 0.047(3) 0.062(3) -0.017(3) -0.005(3) 0.006(3)
O24 0.058(3) 0.116(5) 0.063(4) 0.028(3) 0.024(3) -0.010(3)
O25 0.063(4) 0.131(6) 0.148(7) -0.063(6) 0.048(5) -0.031(4)
O26 0.079(5) 0.090(6) 0.227(11) -0.020(6) -0.006(6) -0.017(4)
O27A 0.064(6) 0.054(5) 0.191(13) 0.019(6) -0.040(7) 0.003(5)
O27B 0.17(4) 0.23(5) 0.23(5) -0.06(4) 0.10(4) -0.10(4)
O28 0.101(5) 0.087(5) 0.086(5) -0.018(4) 0.042(4) -0.034(4)
O29 0.110(6) 0.156(8) 0.144(8) -0.074(7) 0.037(6) -0.060(6)
O30 0.074(6) 0.157(10) 0.269(14) 0.034(10) -0.025(7) 0.000(6)
O31 0.075(4) 0.061(4) 0.094(5) 0.018(3) 0.027(4) -0.005(3)
O32 0.179(12) 0.181(13) 0.219(16) 0.022(10) -0.012(10) -0.045(10)
O33 0.355(13) 0.341(13) 0.336(13) -0.006(8) 0.076(8) -0.004(8)
N1 0.042(3) 0.032(3) 0.042(3) 0.006(2) 0.019(2) 0.007(2)
N2 0.039(3) 0.033(3) 0.030(3) 0.004(2) 0.010(2) 0.002(2)
N3 0.039(3) 0.033(3) 0.039(3) 0.001(2) 0.013(2) 0.003(2)
N4 0.047(3) 0.051(3) 0.047(3) 0.009(3) 0.011(3) 0.005(3)
N5 0.044(4) 0.144(7) 0.053(4) -0.006(4) 0.009(3) 0.016(4)
N6 0.043(3) 0.082(5) 0.054(4) -0.030(3) 0.002(3) -0.008(3)
N7 0.039(3) 0.032(3) 0.041(3) -0.003(2) 0.015(2) -0.002(2)
N8 0.048(3) 0.055(4) 0.059(4) 0.000(3) 0.018(3) -0.003(3)
N9 0.051(3) 0.058(4) 0.066(4) 0.016(3) 0.025(3) 0.003(3)
N10 0.043(3) 0.046(3) 0.030(3) 0.001(2) 0.015(2) -0.001(2)
N11 0.040(3) 0.046(3) 0.040(3) -0.002(2) 0.017(2) 0.003(2)
N12 0.036(3) 0.048(3) 0.033(3) 0.005(2) 0.015(2) 0.000(2)
N13 0.046(4) 0.059(4) 0.052(4) 0.013(3) 0.007(3) -0.005(3)
N14 0.042(3) 0.046(3) 0.040(3) -0.002(3) 0.007(2) -0.003(3)
N15 0.068(5) 0.065(5) 0.105(6) -0.018(5) 0.030(5) -0.029(4)
N16 0.057(5) 0.119(9) 0.139(10) -0.019(8) 0.021(6) -0.032(6)
C1 0.046(4) 0.047(4) 0.049(4) -0.007(3) 0.022(3) -0.011(3)
C2 0.043(4) 0.053(4) 0.048(4) -0.018(3) 0.019(3) -0.020(3)
C3 0.039(3) 0.039(3) 0.039(3) -0.008(3) 0.014(3) -0.008(3)
C4 0.043(3) 0.040(3) 0.036(3) -0.001(3) 0.017(3) -0.008(3)
C5 0.049(4) 0.031(3) 0.038(3) -0.002(3) 0.014(3) -0.008(3)
C6 0.049(4) 0.054(4) 0.039(4) -0.011(3) 0.018(3) -0.021(3)
C7 0.062(5) 0.077(5) 0.051(4) -0.030(4) 0.035(4) -0.031(4)
C8 0.043(3) 0.051(4) 0.030(3) -0.001(3) 0.011(3) -0.005(3)
C9 0.034(3) 0.046(4) 0.040(4) 0.001(3) 0.014(3) -0.009(3)
C10 0.047(4) 0.056(4) 0.052(4) 0.006(3) 0.014(3) 0.004(3)
C11 0.044(4) 0.049(4) 0.052(4) -0.002(3) 0.011(3) 0.002(3)
C12 0.036(3) 0.044(4) 0.043(4) -0.008(3) 0.002(3) -0.010(3)
C13 0.044(4) 0.050(4) 0.052(4) -0.002(3) 0.011(3) 0.000(3)
C14 0.045(4) 0.060(4) 0.053(4) 0.008(4) 0.015(3) 0.009(3)
C15 0.042(4) 0.046(4) 0.054(4) -0.008(3) 0.013(3) -0.004(3)
C16 0.062(4) 0.050(4) 0.048(4) 0.000(3) 0.027(3) 0.011(3)
C17 0.046(4) 0.052(4) 0.059(4) 0.003(3) 0.028(3) 0.005(3)
C18 0.040(3) 0.048(4) 0.037(4) 0.005(3) 0.012(3) -0.001(3)
C19 0.050(4) 0.053(4) 0.070(5) 0.015(4) 0.023(4) 0.011(3)
C20 0.047(4) 0.050(4) 0.061(5) 0.004(3) 0.015(3) 0.003(3)
C21 0.041(4) 0.056(4) 0.045(4) -0.005(3) 0.007(3) -0.004(3)
C22 0.057(4) 0.051(4) 0.058(5) 0.005(3) 0.019(4) -0.001(3)
C23 0.059(5) 0.058(5) 0.075(5) 0.008(4) 0.026(4) 0.012(4)
C24 0.049(4) 0.060(4) 0.036(4) -0.004(3) 0.006(3) -0.009(3)
C25 0.055(4) 0.068(5) 0.041(4) 0.003(3) 0.019(3) 0.002(4)
C26 0.047(4) 0.054(4) 0.035(3) 0.006(3) 0.015(3) -0.002(3)
C27 0.033(3) 0.050(4) 0.039(4) 0.003(3) 0.016(3) -0.007(3)
C28 0.041(4) 0.042(4) 0.072(5) 0.010(3) 0.032(3) 0.006(3)
C29 0.045(4) 0.051(4) 0.078(5) 0.013(4) 0.037(4) 0.011(3)
C30 0.042(4) 0.036(3) 0.046(4) 0.001(3) 0.016(3) 0.005(3)
C31 0.042(3) 0.029(3) 0.042(3) 0.004(3) 0.018(3) 0.001(3)
C32 0.037(3) 0.037(3) 0.041(3) -0.002(3) 0.017(3) 0.000(3)
C33 0.053(4) 0.039(3) 0.045(4) 0.004(3) 0.021(3) 0.004(3)
C34 0.081(5) 0.035(4) 0.060(5) 0.010(3) 0.032(4) 0.015(3)
C35 0.071(5) 0.032(3) 0.056(4) 0.008(3) 0.017(4) 0.004(3)
C36 0.055(4) 0.045(4) 0.055(4) -0.005(3) 0.012(4) -0.002(3)
C37 0.054(4) 0.039(4) 0.053(4) 0.002(3) -0.002(3) 0.009(3)
C38 0.052(4) 0.051(4) 0.053(4) -0.001(3) -0.005(3) 0.010(3)
C39 0.045(4) 0.049(4) 0.038(4) -0.003(3) 0.009(3) -0.002(3)
C40 0.042(4) 0.037(3) 0.050(4) -0.003(3) 0.013(3) 0.005(3)
C41 0.039(3) 0.033(3) 0.041(3) 0.002(3) 0.011(3) -0.002(3)
C42 0.052(5) 0.067(6) 0.075(6) -0.029(4) 0.015(4) -0.003(4)
C43 0.061(5) 0.141(9) 0.085(7) -0.071(7) 0.013(5) -0.013(6)
C44 0.060(5) 0.083(6) 0.106(7) -0.061(6) 0.004(5) -0.008(5)
C45 0.053(5) 0.153(10) 0.058(6) -0.038(6) 0.013(4) -0.019(6)
C46 0.054(4) 0.064(5) 0.052(4) -0.006(4) 0.011(4) 0.008(4)
C47 0.059(5) 0.088(6) 0.042(4) -0.009(4) 0.006(4) 0.000(4)
C48 0.058(4) 0.047(4) 0.045(4) -0.005(3) 0.017(3) -0.002(3)
C49 0.050(4) 0.054(4) 0.051(4) -0.002(3) 0.015(3) 0.004(3)
C50 0.043(4) 0.052(4) 0.039(4) -0.003(3) 0.011(3) 0.002(3)
C51 0.052(4) 0.078(5) 0.047(4) -0.010(4) 0.016(4) -0.009(4)
C52 0.071(6) 0.227(15) 0.047(5) -0.030(7) 0.023(5) 0.024(8)
C53 0.055(5) 0.212(14) 0.055(6) 0.008(7) 0.016(4) 0.014(7)
C54 0.054(5) 0.084(6) 0.060(5) 0.017(4) 0.025(4) 0.009(4)
C55 0.229(16) 0.090(8) 0.054(6) -0.001(6) -0.019(8) -0.008(9)
C56 0.158(10) 0.212(13) 0.122(9) -0.017(9) 0.038(8) 0.001(10)
C57 0.158(10) 0.212(13) 0.122(9) -0.017(9) 0.038(8) 0.001(10)
C58 0.237(13) 0.227(13) 0.241(13) -0.010(8) 0.057(9) -0.019(9)
C59 0.256(14) 0.257(14) 0.228(14) -0.030(10) 0.037(10) 0.008(10)

loop_
_atom_type_symbol
_atom_type_description
_atom_type_scat_dispersion_real
_atom_type_scat_dispersion_imag
_atom_type_scat_source
C C 0.0033 0.0016 'International Tables Vol C Tables 4.2.6.8 and 6.1.1.4'
H H 0.0000 0.0000 'International Tables Vol C Tables 4.2.6.8 and 6.1.1.4'
N N 0.0061 0.0033 'International Tables Vol C Tables 4.2.6.8 and 6.1.1.4'
O O 0.0106 0.0060 'International Tables Vol C Tables 4.2.6.8 and 6.1.1.4'
Cu Cu 0.3201 1.2651 'International Tables Vol C Tables 4.2.6.8 and 6.1.1.4'
Cl Cl 0.1484 0.1585 'International Tables Vol C Tables 4.2.6.8 and 6.1.1.4'

loop_
_geom_angle_atom_site_label_1
_geom_angle_atom_site_label_2
_geom_angle_atom_site_label_3
_geom_angle
_geom_angle_site_symmetry_1
_geom_angle_site_symmetry_3
N3 Cu1 N1 91.1(2) 3_557 .
N3 Cu1 N7 178.3(2) 3_557 .
N1 Cu1 N7 89.6(2) . .
N3 Cu1 N2 91.55(19) 3_557 2_547
N1 Cu1 N2 174.9(2) . 2_547
N7 Cu1 N2 87.68(19) . 2_547
N3 Cu1 O19 89.44(19) 3_557 .
N1 Cu1 O19 93.31(19) . .
N7 Cu1 O19 92.12(19) . .
N2 Cu1 O19 91.05(18) 2_547 .
O28 Cu2 N8 89.7(2) . .
O28 Cu2 N9 91.2(3) . 3_558
N8 Cu2 N9 172.7(3) . 3_558
O28 Cu2 O25 160.5(3) . .
N8 Cu2 O25 88.9(3) . .
N9 Cu2 O25 87.9(3) 3_558 .
O28 Cu2 O27B 149.8(5) . .
N8 Cu2 O27B 91.7(11) . .
N9 Cu2 O27B 91.2(11) 3_558 .
O25 Cu2 O27B 49.7(5) . .
C33 O2 C34 115.7(5) . .
C42 O4 C43 116.7(8) . .
C51 O6 C52 115.5(7) . .
C6 O11 C7 112.7(5) . .
C15 O13 C16 116.2(5) . .
C24 O15 C25 116.4(6) . .
N13 O19 Cu1 134.2(4) . .
N15 O25 O27B 44.7(10) . .
N15 O25 Cu2 112.3(6) . .
O27B O25 Cu2 70.9(13) . .
O27B O27A N15 65.4(9) . .
O27A O27B N15 65.1(9) . .
O27A O27B O25 98.8(16) . .
N15 O27B O25 44.6(10) . .
O27A O27B Cu2 117(3) . .
N15 O27B Cu2 101(2) . .
O25 O27B Cu2 59.3(13) . .
N16 O28 Cu2 115.9(6) . .
C55 O31 H31 109.5 . .
C58 O32 H32 109.5 . .
C59 O33 H33 109.5 . .
C32 N1 C28 117.3(5) . .
C32 N1 Cu1 120.7(4) . .
C28 N1 Cu1 121.7(4) . .
C41 N2 C37 117.2(5) . .
C41 N2 Cu1 123.5(4) . 2_557
C37 N2 Cu1 119.1(4) . 2_557
C46 N3 C50 117.2(6) . .
C46 N3 Cu1 120.5(4) . 3_557
C50 N3 Cu1 122.3(4) . 3_557
C54 N4 C36 125.6(7) . .
C54 N4 C35 115.6(6) . .
C36 N4 C35 118.8(6) . .
C54 N5 C45 124.0(7) . .
C54 N5 C53 116.5(8) . .
C45 N5 C53 119.3(8) . .
C36 N6 C45 123.6(7) . .
C36 N6 C44 117.5(7) . .
C45 N6 C44 118.9(7) . .
C5 N7 C1 118.7(5) . .
C5 N7 Cu1 122.0(4) . .
C1 N7 Cu1 119.3(4) . .
C10 N8 C14 118.3(6) . .
C10 N8 Cu2 121.1(5) . .
C14 N8 Cu2 120.6(5) . .
C23 N9 C19 117.1(6) . .
C23 N9 Cu2 121.4(5) . 3_558
C19 N9 Cu2 121.4(5) . 3_558
C18 N10 C9 125.6(5) . .
C18 N10 C8 117.6(5) . .
C9 N10 C8 116.5(5) . .
C27 N11 C18 123.8(5) . .
C27 N11 C17 118.2(5) . .
C18 N11 C17 117.8(5) . .
C27 N12 C9 124.4(5) . .
C27 N12 C26 116.9(5) . .
C9 N12 C26 118.6(5) . .
O21 N13 O20 120.7(7) . .
O21 N13 O19 120.6(6) . .
O20 N13 O19 118.7(7) . .
O24 N14 O23 121.7(6) . .
O24 N14 O22 120.1(6) . .
O23 N14 O22 118.2(6) . .
O26 N15 O25 119.4(7) . .
O26 N15 O27A 116.7(8) . .
O25 N15 O27A 123.4(8) . .
O26 N15 O27B 138(2) . .
O25 N15 O27B 91(2) . .
O27A N15 O27B 49.6(17) . .
O30 N16 O29 127.9(11) . .
O30 N16 O28 112.6(9) . .
O29 N16 O28 119.4(9) . .
N7 C1 C2 122.1(6) . .
N7 C1 H1A 118.9 . .
C2 C1 H1A 118.9 . .
C1 C2 C3 119.7(6) . .
C1 C2 H2A 120.1 . .
C3 C2 H2A 120.1 . .
C2 C3 C4 118.8(6) . .
C2 C3 C6 118.4(5) . .
C4 C3 C6 122.8(5) . .
C3 C4 C5 117.9(5) . .
C3 C4 H4A 121.1 . .
C5 C4 H4A 121.1 . .
N7 C5 C4 122.8(6) . .
N7 C5 H5A 118.6 . .
C4 C5 H5A 118.6 . .
O10 C6 O11 122.9(6) . .
O10 C6 C3 122.4(6) . .
O11 C6 C3 114.7(5) . .
O11 C7 C8 107.8(5) . .
O11 C7 H7A 110.1 . .
C8 C7 H7A 110.1 . .
O11 C7 H7B 110.1 . .
C8 C7 H7B 110.1 . .
H7A C7 H7B 108.5 . .
N10 C8 C7 107.0(5) . .
N10 C8 H8A 110.3 . .
C7 C8 H8A 110.3 . .
N10 C8 H8B 110.3 . .
C7 C8 H8B 110.3 . .
H8A C8 H8B 108.6 . .
O16 C9 N10 123.8(6) . .
O16 C9 N12 122.3(6) . .
N10 C9 N12 113.9(6) . .
N8 C10 C11 122.0(7) . .
N8 C10 H10A 119.0 . .
C11 C10 H10A 119.0 . .
C10 C11 C12 119.4(6) . .
C10 C11 H11A 120.3 . .
C12 C11 H11A 120.3 . .
C11 C12 C13 117.8(6) . .
C11 C12 C15 119.0(6) . .
C13 C12 C15 123.2(6) . .
C14 C13 C12 119.0(7) . .
C14 C13 H13A 120.5 . .
C12 C13 H13A 120.5 . .
N8 C14 C13 123.4(7) . .
N8 C14 H14A 118.3 . .
C13 C14 H14A 118.3 . .
O12 C15 O13 125.6(6) . .
O12 C15 C12 121.8(7) . .
O13 C15 C12 112.5(6) . .
O13 C16 C17 110.5(6) . .
O13 C16 H16A 109.6 . .
C17 C16 H16A 109.6 . .
O13 C16 H16B 109.6 . .
C17 C16 H16B 109.6 . .
H16A C16 H16B 108.1 . .
N11 C17 C16 113.2(5) . .
N11 C17 H17A 108.9 . .
C16 C17 H17A 108.9 . .
N11 C17 H17B 108.9 . .
C16 C17 H17B 108.9 . .
H17A C17 H17B 107.8 . .
O17 C18 N10 121.9(6) . .
O17 C18 N11 122.2(6) . .
N10 C18 N11 115.9(5) . .
N9 C19 C20 123.0(7) . .
N9 C19 H19A 118.5 . .
C20 C19 H19A 118.5 . .
C19 C20 C21 118.7(7) . .
C19 C20 H20A 120.7 . .
C21 C20 H20A 120.7 . .
C22 C21 C20 119.5(7) . .
C22 C21 C24 119.8(7) . .
C20 C21 C24 120.7(6) . .
C21 C22 C23 118.0(7) . .
C21 C22 H22A 121.0 . .
C23 C22 H22A 121.0 . .
N9 C23 C22 123.6(7) . .
N9 C23 H23A 118.2 . .
C22 C23 H23A 118.2 . .
O14 C24 O15 126.1(6) . .
O14 C24 C21 123.7(7) . .
O15 C24 C21 110.2(6) . .
O15 C25 C26 110.3(5) . .
O15 C25 H25A 109.6 . .
C26 C25 H25A 109.6 . .
O15 C25 H25B 109.6 . .
C26 C25 H25B 109.6 . .
H25A C25 H25B 108.1 . .
N12 C26 C25 111.7(5) . .
N12 C26 H26A 109.3 . .
C25 C26 H26A 109.3 . .
N12 C26 H26B 109.3 . .
C25 C26 H26B 109.3 . .
H26A C26 H26B 107.9 . .
O18 C27 N11 122.6(6) . .
O18 C27 N12 121.3(6) . .
N11 C27 N12 116.1(5) . .
N1 C28 C29 123.3(6) . .
N1 C28 H28A 118.3 . .
C29 C28 H28A 118.3 . .
C28 C29 C30 118.6(6) . .
C28 C29 H29A 120.7 . .
C30 C29 H29A 120.7 . .
C31 C30 C29 119.1(6) . .
C31 C30 C33 121.9(6) . .
C29 C30 C33 119.0(6) . .
C32 C31 C30 119.0(6) . .
C32 C31 H31A 120.5 . .
C30 C31 H31A 120.5 . .
N1 C32 C31 122.6(5) . .
N1 C32 H32A 118.7 . .
C31 C32 H32A 118.7 . .
O1 C33 O2 125.3(6) . .
O1 C33 C30 123.8(6) . .
O2 C33 C30 110.8(5) . .
O2 C34 C35 106.7(6) . .
O2 C34 H34A 110.4 . .
C35 C34 H34A 110.4 . .
O2 C34 H34B 110.4 . .
C35 C34 H34B 110.4 . .
H34A C34 H34B 108.6 . .
N4 C35 C34 112.2(6) . .
N4 C35 H35A 109.2 . .
C34 C35 H35A 109.2 . .
N4 C35 H35B 109.2 . .
C34 C35 H35B 109.2 . .
H35A C35 H35B 107.9 . .
O7 C36 N6 122.6(7) . .
O7 C36 N4 122.4(7) . .
N6 C36 N4 114.9(7) . .
N2 C37 C38 122.7(6) . .
N2 C37 H37A 118.6 . .
C38 C37 H37A 118.6 . .
C37 C38 C39 120.1(7) . .
C37 C38 H38A 120.0 . .
C39 C38 H38A 120.0 . .
C38 C39 C40 117.8(6) . .
C38 C39 C42 122.2(7) . .
C40 C39 C42 120.0(6) . .
C41 C40 C39 119.5(6) . .
C41 C40 H40A 120.3 . .
C39 C40 H40A 120.3 . .
N2 C41 C40 122.6(6) . .
N2 C41 H41A 118.7 . .
C40 C41 H41A 118.7 . .
O3 C42 O4 125.6(8) . .
O3 C42 C39 122.9(8) . .
O4 C42 C39 111.4(7) . .
O4 C43 C44 110.9(7) . .
O4 C43 H43A 109.5 . .
C44 C43 H43A 109.5 . .
O4 C43 H43B 109.5 . .
C44 C43 H43B 109.5 . .
H43A C43 H43B 108.1 . .
N6 C44 C43 111.9(9) . .
N6 C44 H44A 109.2 . .
C43 C44 H44A 109.2 . .
N6 C44 H44B 109.2 . .
C43 C44 H44B 109.2 . .
H44A C44 H44B 107.9 . .
O9 C45 N6 120.4(10) . .
O9 C45 N5 123.7(9) . .
N6 C45 N5 115.9(8) . .
N3 C46 C47 123.1(7) . .
N3 C46 H46A 118.5 . .
C47 C46 H46A 118.5 . .
C48 C47 C46 118.8(7) . .
C48 C47 H47A 120.6 . .
C46 C47 H47A 120.6 . .
C47 C48 C49 118.2(6) . .
C47 C48 C51 118.0(7) . .
C49 C48 C51 123.8(7) . .
C50 C49 C48 118.9(7) . .
C50 C49 H49A 120.6 . .
C48 C49 H49A 120.6 . .
N3 C50 C49 123.8(6) . .
N3 C50 H50A 118.1 . .
C49 C50 H50A 118.1 . .
O5 C51 O6 125.1(7) . .
O5 C51 C48 124.3(7) . .
O6 C51 C48 110.6(7) . .
O6 C52 C53 106.2(10) . .
O6 C52 H52A 110.5 . .
C53 C52 H52A 110.5 . .
O6 C52 H52B 110.5 . .
C53 C52 H52B 110.5 . .
H52A C52 H52B 108.7 . .
N5 C53 C52 112.7(9) . .
N5 C53 H53A 109.0 . .
C52 C53 H53A 109.0 . .
N5 C53 H53B 109.0 . .
C52 C53 H53B 109.0 . .
H53A C53 H53B 107.8 . .
O8 C54 N5 121.2(8) . .
O8 C54 N4 122.9(8) . .
N5 C54 N4 115.8(7) . .
O31 C55 H55A 109.5 . .
O31 C55 H55B 109.5 . .
H55A C55 H55B 109.5 . .
O31 C55 H55C 109.5 . .
H55A C55 H55C 109.5 . .
H55B C55 H55C 109.5 . .
Cl2 C56 Cl1 113.6(10) . .
Cl2 C56 H56A 108.8 . .
Cl1 C56 H56A 108.8 . .
Cl2 C56 H56B 108.8 . .
Cl1 C56 H56B 108.8 . .
H56A C56 H56B 107.7 . .
Cl3B C57 Cl4B 125.1(12) . .
Cl3B C57 Cl3C 36.6(11) . .
Cl4B C57 Cl3C 145.4(14) . .
Cl3B C57 Cl3A 92.2(9) . .
Cl4B C57 Cl3A 33.0(5) . .
Cl3C C57 Cl3A 119.4(14) . .
Cl3B C57 Cl4A 112.3(11) . .
Cl4B C57 Cl4A 76.9(8) . .
Cl3C C57 Cl4A 132.8(12) . .
Cl3A C57 Cl4A 86.2(7) . .
Cl3B C57 H57A 22.2 . .
Cl4B C57 H57A 146.9 . .
Cl3C C57 H57A 21.2 . .
Cl3A C57 H57A 114.3 . .
Cl4A C57 H57A 114.3 . .
Cl3B C57 H57B 127.1 . .
Cl4B C57 H57B 89.0 . .
Cl3C C57 H57B 91.7 . .
Cl3A C57 H57B 114.3 . .
Cl4A C57 H57B 114.3 . .
H57A C57 H57B 111.4 . .
Cl3B C57 H57C 133.6 . .
Cl4B C57 H57C 100.5 . .
Cl3C C57 H57C 100.5 . .
Cl3A C57 H57C 133.4 . .
Cl4A C57 H57C 83.1 . .
H57A C57 H57C 111.4 . .
H57B C57 H57C 36.6 . .
Cl3B C57 H57D 77.2 . .
Cl4B C57 H57D 100.5 . .
Cl3C C57 H57D 100.5 . .
Cl3A C57 H57D 91.8 . .
Cl4A C57 H57D 35.4 . .
H57A C57 H57D 80.2 . .
H57B C57 H57D 140.9 . .
H57C C57 H57D 104.3 . .
O32 C58 H58A 109.5 . .
O32 C58 H58B 109.5 . .
H58A C58 H58B 109.5 . .
O32 C58 H58C 109.5 . .
H58A C58 H58C 109.5 . .
H58B C58 H58C 109.5 . .
O33 C59 H59A 109.5 . .
O33 C59 H59B 109.5 . .
H59A C59 H59B 109.5 . .
O33 C59 H59C 109.5 . .
H59A C59 H59C 109.5 . .
H59B C59 H59C 109.5 . .

loop_
_geom_bond_atom_site_label_1
_geom_bond_atom_site_label_2
_geom_bond_distance
_geom_bond_site_symmetry_2
Cu1 N3 2.021(5) 3_557
Cu1 N1 2.023(5) .
Cu1 N7 2.027(5) .
Cu1 N2 2.031(5) 2_547
Cu1 O19 2.365(5) .
Cu2 O28 1.994(7) .
Cu2 N8 2.008(6) .
Cu2 N9 2.016(6) 3_558
Cu2 O25 2.018(8) .
Cu2 O27B 2.22(5) .
Cl1 C56 1.739(17) .
Cl2 C56 1.716(16) .
Cl3A C57 1.980(19) .
Cl4A C57 2.07(2) .
Cl3B C57 1.577(18) .
Cl3C C57 1.96(2) .
Cl4B C57 1.680(19) .
O1 C33 1.205(8) .
O2 C33 1.318(8) .
O2 C34 1.457(8) .
O3 C42 1.185(10) .
O4 C42 1.337(10) .
O4 C43 1.437(10) .
O5 C51 1.163(9) .
O6 C51 1.324(9) .
O6 C52 1.455(10) .
O7 C36 1.203(9) .
O8 C54 1.213(9) .
O9 C45 1.215(10) .
O10 C6 1.196(8) .
O11 C6 1.310(7) .
O11 C7 1.457(7) .
O12 C15 1.228(8) .
O13 C15 1.304(8) .
O13 C16 1.467(8) .
O14 C24 1.204(8) .
O15 C24 1.338(9) .
O15 C25 1.450(8) .
O16 C9 1.200(8) .
O17 C18 1.221(7) .
O18 C27 1.203(7) .
O19 N13 1.253(7) .
O20 N13 1.244(9) .
O21 N13 1.214(8) .
O22 N14 1.264(7) .
O23 N14 1.235(7) .
O24 N14 1.232(7) .
O25 N15 1.255(3) .
O25 O27B 1.79(3) .
O26 N15 1.253(3) .
O27A O27B 1.05(3) .
O27A N15 1.256(4) .
O27B N15 1.259(4) .
O28 N16 1.268(5) .
O29 N16 1.258(4) .
O30 N16 1.254(4) .
O31 C55 1.372(12) .
O31 H31 0.8400 .
O32 C58 1.496(4) .
O32 H32 0.8400 .
O33 C59 1.61(3) .
O33 H33 0.8400 .
N1 C32 1.342(7) .
N1 C28 1.359(8) .
N2 C41 1.340(7) .
N2 C37 1.341(8) .
N2 Cu1 2.031(5) 2_557
N3 C46 1.325(9) .
N3 C50 1.350(8) .
N3 Cu1 2.021(5) 3_557
N4 C54 1.361(10) .
N4 C36 1.393(9) .
N4 C35 1.481(9) .
N5 C54 1.357(11) .
N5 C45 1.397(13) .
N5 C53 1.484(11) .
N6 C36 1.371(9) .
N6 C45 1.392(11) .
N6 C44 1.459(10) .
N7 C5 1.337(8) .
N7 C1 1.339(8) .
N8 C10 1.334(9) .
N8 C14 1.336(9) .
N9 C23 1.338(10) .
N9 C19 1.339(9) .
N9 Cu2 2.016(6) 3_558
N10 C18 1.370(8) .
N10 C9 1.381(8) .
N10 C8 1.476(7) .
N11 C27 1.369(8) .
N11 C18 1.387(8) .
N11 C17 1.470(8) .
N12 C27 1.388(8) .
N12 C9 1.401(8) .
N12 C26 1.466(8) .
C1 C2 1.368(9) .
C1 H1A 0.9500 .
C2 C3 1.387(8) .
C2 H2A 0.9500 .
C3 C4 1.387(8) .
C3 C6 1.481(9) .
C4 C5 1.393(8) .
C4 H4A 0.9500 .
C5 H5A 0.9500 .
C7 C8 1.504(9) .
C7 H7A 0.9900 .
C7 H7B 0.9900 .
C8 H8A 0.9900 .
C8 H8B 0.9900 .
C10 C11 1.381(10) .
C10 H10A 0.9500 .
C11 C12 1.390(10) .
C11 H11A 0.9500 .
C12 C13 1.392(9) .
C12 C15 1.486(9) .
C13 C14 1.360(10) .
C13 H13A 0.9500 .
C14 H14A 0.9500 .
C16 C17 1.499(10) .
C16 H16A 0.9900 .
C16 H16B 0.9900 .
C17 H17A 0.9900 .
C17 H17B 0.9900 .
C19 C20 1.364(10) .
C19 H19A 0.9500 .
C20 C21 1.382(10) .
C20 H20A 0.9500 .
C21 C22 1.365(10) .
C21 C24 1.516(10) .
C22 C23 1.374(10) .
C22 H22A 0.9500 .
C23 H23A 0.9500 .
C25 C26 1.521(10) .
C25 H25A 0.9900 .
C25 H25B 0.9900 .
C26 H26A 0.9900 .
C26 H26B 0.9900 .
C28 C29 1.360(9) .
C28 H28A 0.9500 .
C29 C30 1.385(9) .
C29 H29A 0.9500 .
C30 C31 1.382(8) .
C30 C33 1.501(9) .
C31 C32 1.377(8) .
C31 H31A 0.9500 .
C32 H32A 0.9500 .
C34 C35 1.494(10) .
C34 H34A 0.9900 .
C34 H34B 0.9900 .
C35 H35A 0.9900 .
C35 H35B 0.9900 .
C37 C38 1.362(10) .
C37 H37A 0.9500 .
C38 C39 1.368(10) .
C38 H38A 0.9500 .
C39 C40 1.378(9) .
C39 C42 1.501(10) .
C40 C41 1.372(9) .
C40 H40A 0.9500 .
C41 H41A 0.9500 .
C43 C44 1.523(14) .
C43 H43A 0.9900 .
C43 H43B 0.9900 .
C44 H44A 0.9900 .
C44 H44B 0.9900 .
C46 C47 1.389(10) .
C46 H46A 0.9500 .
C47 C48 1.380(10) .
C47 H47A 0.9500 .
C48 C49 1.395(10) .
C48 C51 1.497(10) .
C49 C50 1.354(9) .
C49 H49A 0.9500 .
C50 H50A 0.9500 .
C52 C53 1.685(18) .
C52 H52A 0.9900 .
C52 H52B 0.9900 .
C53 H53A 0.9900 .
C53 H53B 0.9900 .
C55 H55A 0.9800 .
C55 H55B 0.9800 .
C55 H55C 0.9800 .
C56 H56A 0.9900 .
C56 H56B 0.9900 .
C57 H57A 0.9900 .
C57 H57B 0.9900 .
C57 H57C 0.9900 .
C57 H57D 0.9900 .
C58 H58A 0.9800 .
C58 H58B 0.9800 .
C58 H58C 0.9800 .
C59 H59A 0.9800 .
C59 H59B 0.9800 .
C59 H59C 0.9800 .
